data_4126897
loop_
_publ_author_name
'Zhukhovitskiy, Aleksandr V.'
'Kobylianskii, Ilia J.'
'Wu, Chung-Yeh'
'Toste, F. Dean'

_publ_section_title
;
 Migratory Insertion of Carbenes into Au(III)--C Bonds
;
_journal_name_full 'Journal of the American Chemical Society'
_journal_paper_doi 10.1021/jacs.7b11435
_journal_year 2017
_chemical_formula_sum 'C41 H44 Au F6 N3 O5 S2'
_chemical_formula_weight 1033.88
_chemical_name_systematic cw002
_space_group_crystal_system triclinic
_space_group_IT_number 2
_space_group_name_Hall '-P 1'
_space_group_name_H-M_alt 'P -1'
_symmetry_space_group_name_Hall '-P 1'
_symmetry_space_group_name_H-M 'P -1'
_atom_sites_solution_hydrogens geom
_atom_sites_solution_primary iterative
_atom_sites_solution_secondary difmap
_audit_creation_method SHELXL-2016/6
_cell_angle_alpha 77.671(4)
_cell_angle_beta 72.125(3)
_cell_angle_gamma 74.609(2)
_cell_formula_units_Z 2
_cell_length_a 11.5119(7)
_cell_length_b 12.4187(11)
_cell_length_c 17.4473(10)
_cell_measurement_reflns_used 9608
_cell_measurement_temperature 100(2)
_cell_measurement_theta_max 31.61
_cell_measurement_theta_min 2.81
_cell_volume 2264.9(3)
_computing_cell_refinement 'Bruker SAINT'
_computing_data_collection 'Bruker APEX2'
_computing_data_reduction 'Bruker SAINT'
_computing_molecular_graphics ORTEP-32
_computing_publication_material WinGX
_computing_structure_refinement SHELXL-2016
_computing_structure_solution SIR-2011
_diffrn_ambient_temperature 100(2)
_diffrn_detector_area_resol_mean 8.366
_diffrn_measured_fraction_theta_full 1.000
_diffrn_measured_fraction_theta_max 0.850
_diffrn_measurement_device_type 'Bruker APEX-II CCD'
_diffrn_measurement_method 'phi and omega scans'
_diffrn_radiation_type MoK\a
_diffrn_radiation_wavelength 0.71073
_diffrn_reflns_av_R_equivalents 0.0303
_diffrn_reflns_av_unetI/netI 0.0366
_diffrn_reflns_Laue_measured_fraction_full 1.000
_diffrn_reflns_Laue_measured_fraction_max 0.850
_diffrn_reflns_limit_h_max 16
_diffrn_reflns_limit_h_min -16
_diffrn_reflns_limit_k_max 18
_diffrn_reflns_limit_k_min -16
_diffrn_reflns_limit_l_max 23
_diffrn_reflns_limit_l_min -25
_diffrn_reflns_number 54098
_diffrn_reflns_point_group_measured_fraction_full 1.000
_diffrn_reflns_point_group_measured_fraction_max 0.850
_diffrn_reflns_theta_full 25.000
_diffrn_reflns_theta_max 31.774
_diffrn_reflns_theta_min 1.239
_diffrn_source 'microfocus sealed tube'
_exptl_absorpt_coefficient_mu 3.408
_exptl_absorpt_correction_T_max 0.7463
_exptl_absorpt_correction_T_min 0.6344
_exptl_absorpt_correction_type analytical
_exptl_absorpt_process_details SADABS
_exptl_crystal_colour white
_exptl_crystal_density_diffrn 1.516
_exptl_crystal_description needle
_exptl_crystal_F_000 1032
_exptl_crystal_size_max 0.100
_exptl_crystal_size_mid 0.030
_exptl_crystal_size_min 0.020
_exptl_transmission_factor_max 0.7463
_exptl_transmission_factor_min 0.6344
_refine_diff_density_max 9.910
_refine_diff_density_min -2.237
_refine_diff_density_rms 0.273
_refine_ls_extinction_method none
_refine_ls_goodness_of_fit_ref 1.063
_refine_ls_hydrogen_treatment constr
_refine_ls_matrix_type full
_refine_ls_number_parameters 531
_refine_ls_number_reflns 13114
_refine_ls_number_restraints 0
_refine_ls_restrained_S_all 1.063
_refine_ls_R_factor_all 0.0692
_refine_ls_R_factor_gt 0.0627
_refine_ls_shift/su_max 0.002
_refine_ls_shift/su_mean 0.000
_refine_ls_structure_factor_coef Fsqd
_refine_ls_weighting_details 'w=1/[\s^2^(Fo^2^)+(0.1102P)^2^+18.6040P] where P=(Fo^2^+2Fc^2^)/3'
_refine_ls_weighting_scheme calc
_refine_ls_wR_factor_gt 0.1768
_refine_ls_wR_factor_ref 0.1822
_reflns_Friedel_coverage 0.000
_reflns_number_gt 11623
_reflns_number_total 13114
_reflns_threshold_expression 'I > 2\s(I)'
_cod_data_source_file ja7b11435_si_003.cif
_cod_data_source_block shelx
_cod_database_code 4126897
_shelx_shelxl_version_number 2016/6
_shelx_space_group_comment
;
The symmetry employed for this shelxl refinement is uniquely defined
by the following loop, which should always be used as a source of
symmetry information in preference to the above space-group names.
They are only intended as comments.
;
_shelx_estimated_absorpt_t_min 0.727
_shelx_estimated_absorpt_t_max 0.935

loop_
_space_group_symop_operation_xyz
'x, y, z'
'-x, -y, -z'

loop_
_atom_site_label
_atom_site_type_symbol
_atom_site_fract_x
_atom_site_fract_y
_atom_site_fract_z
_atom_site_U_iso_or_equiv
_atom_site_adp_type
_atom_site_occupancy
_atom_site_site_symmetry_order
_atom_site_calc_flag
_atom_site_refinement_flags_posn
_atom_site_refinement_flags_adp
C1 C 0.4022(6) 0.9189(6) 0.0994(4) 0.0227(12) Uani 1 1 d . .
C2 C 0.3090(6) 1.0149(6) 0.1104(4) 0.0285(13) Uani 1 1 d . .
H2 H 0.289943 1.049946 0.157441 0.034 Uiso 1 1 calc R U
C3 C 0.2428(7) 1.0600(7) 0.0515(5) 0.0367(17) Uani 1 1 d . .
H3 H 0.179501 1.126922 0.058325 0.044 Uiso 1 1 calc R U
C4 C 0.2681(7) 1.0090(7) -0.0156(5) 0.0362(17) Uani 1 1 d . .
H4 H 0.220546 1.039489 -0.054189 0.043 Uiso 1 1 calc R U
C5 C 0.3615(8) 0.9144(8) -0.0279(5) 0.0384(17) Uani 1 1 d . .
H5 H 0.379592 0.880255 -0.075212 0.046 Uiso 1 1 calc R U
C6 C 0.4301(7) 0.8681(6) 0.0298(4) 0.0286(14) Uani 1 1 d . .
C7 C 0.5361(7) 0.7718(7) 0.0228(4) 0.0292(13) Uani 1 1 d . .
C8 C 0.5856(9) 0.7103(9) -0.0421(6) 0.050(2) Uani 1 1 d . .
H8 H 0.548492 0.728562 -0.086212 0.060 Uiso 1 1 calc R U
C9 C 0.6887(10) 0.6225(10) -0.0424(7) 0.059(3) Uani 1 1 d . .
H9 H 0.721947 0.580092 -0.086534 0.071 Uiso 1 1 calc R U
C10 C 0.7437(8) 0.5962(8) 0.0213(6) 0.045(2) Uani 1 1 d . .
H10 H 0.814080 0.535242 0.020814 0.054 Uiso 1 1 calc R U
C11 C 0.6974(6) 0.6579(6) 0.0863(4) 0.0280(13) Uani 1 1 d . .
H11 H 0.736832 0.640638 0.129228 0.034 Uiso 1 1 calc R U
C12 C 0.5933(6) 0.7443(6) 0.0873(4) 0.0222(11) Uani 1 1 d . .
C13 C 0.6898(8) 0.9094(6) 0.3979(5) 0.0337(15) Uani 1 1 d . .
H13A H 0.734343 0.830418 0.396894 0.050 Uiso 1 1 calc R U
H13B H 0.617129 0.914660 0.445480 0.050 Uiso 1 1 calc R U
H13C H 0.745816 0.954540 0.401092 0.050 Uiso 1 1 calc R U
C14 C 0.5784(8) 1.0771(6) 0.3219(5) 0.0367(16) Uani 1 1 d . .
H14A H 0.632253 1.120120 0.330660 0.055 Uiso 1 1 calc R U
H14B H 0.501105 1.082327 0.366070 0.055 Uiso 1 1 calc R U
H14C H 0.558340 1.108251 0.269805 0.055 Uiso 1 1 calc R U
C15 C 0.6463(6) 0.9539(5) 0.3206(4) 0.0259(12) Uani 1 1 d . .
H15 H 0.584967 0.909903 0.320721 0.031 Uiso 1 1 calc R U
C16 C 0.7551(6) 0.9349(5) 0.2461(4) 0.0236(12) Uani 1 1 d . .
C17 C 0.8228(7) 1.0191(6) 0.2070(5) 0.0324(15) Uani 1 1 d . .
H17 H 0.793566 1.092070 0.223132 0.039 Uiso 1 1 calc R U
C18 C 0.9318(8) 0.9974(6) 0.1451(5) 0.0347(16) Uani 1 1 d . .
H18 H 0.974385 1.056429 0.118003 0.042 Uiso 1 1 calc R U
C19 C 0.8018(5) 0.8287(5) 0.2175(4) 0.0198(11) Uani 1 1 d . .
C20 C 0.9147(6) 0.8042(6) 0.1586(4) 0.0251(12) Uani 1 1 d . .
C21 C 0.9786(7) 0.8921(6) 0.1228(5) 0.0303(14) Uani 1 1 d . .
H21 H 1.055669 0.878008 0.082291 0.036 Uiso 1 1 calc R U
C22 C 1.0060(8) 0.6920(8) 0.0419(5) 0.0405(18) Uani 1 1 d . .
H22A H 0.934593 0.737120 0.021817 0.061 Uiso 1 1 calc R U
H22B H 1.024994 0.614981 0.029154 0.061 Uiso 1 1 calc R U
H22C H 1.078847 0.725894 0.015534 0.061 Uiso 1 1 calc R U
C23 C 0.9741(6) 0.6886(6) 0.1341(5) 0.0294(13) Uani 1 1 d . .
H23 H 0.913172 0.638646 0.160541 0.035 Uiso 1 1 calc R U
C24 C 1.0923(7) 0.6381(7) 0.1640(7) 0.044(2) Uani 1 1 d . .
H24A H 1.153870 0.685193 0.137779 0.066 Uiso 1 1 calc R U
H24B H 1.127543 0.561570 0.150099 0.066 Uiso 1 1 calc R U
H24C H 1.070784 0.635404 0.223130 0.066 Uiso 1 1 calc R U
C25 C 0.4631(5) 0.6247(5) 0.3442(4) 0.0193(11) Uani 1 1 d . .
C26 C 0.3930(6) 0.6690(5) 0.4167(4) 0.0234(12) Uani 1 1 d . .
C27 C 0.2341(6) 0.5711(7) 0.4204(5) 0.0347(16) Uani 1 1 d . .
H27 H 0.155730 0.551290 0.446984 0.042 Uiso 1 1 calc R U
C28 C 0.3043(6) 0.5318(6) 0.3493(5) 0.0291(14) Uani 1 1 d . .
H28 H 0.272670 0.486185 0.326612 0.035 Uiso 1 1 calc R U
C29 C 0.4215(6) 0.5567(5) 0.3088(4) 0.0218(11) Uani 1 1 d . .
C30 C 0.2769(6) 0.6407(6) 0.4545(5) 0.0304(14) Uani 1 1 d . .
H30 H 0.226813 0.668583 0.503553 0.036 Uiso 1 1 calc R U
C31 C 0.4407(7) 0.7402(6) 0.4563(4) 0.0258(12) Uani 1 1 d . .
H31 H 0.518135 0.760761 0.417044 0.031 Uiso 1 1 calc R U
C32 C 0.4748(8) 0.6728(6) 0.5330(5) 0.0346(15) Uani 1 1 d . .
H32A H 0.399330 0.655217 0.573492 0.052 Uiso 1 1 calc R U
H32B H 0.512291 0.717401 0.555059 0.052 Uiso 1 1 calc R U
H32C H 0.534808 0.602528 0.519810 0.052 Uiso 1 1 calc R U
C33 C 0.3459(8) 0.8495(6) 0.4765(4) 0.0336(15) Uani 1 1 d . .
H33A H 0.273157 0.831597 0.519794 0.050 Uiso 1 1 calc R U
H33B H 0.319191 0.889588 0.427831 0.050 Uiso 1 1 calc R U
H33C H 0.384539 0.897354 0.494687 0.050 Uiso 1 1 calc R U
C34 C 0.4961(6) 0.5087(5) 0.2316(4) 0.0226(11) Uani 1 1 d . .
H34 H 0.573242 0.540261 0.209429 0.027 Uiso 1 1 calc R U
C35 C 0.5366(7) 0.3792(6) 0.2473(5) 0.0307(14) Uani 1 1 d . .
H35A H 0.584117 0.357526 0.288160 0.046 Uiso 1 1 calc R U
H35B H 0.589030 0.351393 0.196494 0.046 Uiso 1 1 calc R U
H35C H 0.462341 0.346337 0.267096 0.046 Uiso 1 1 calc R U
C36 C 0.4221(7) 0.5433(7) 0.1676(5) 0.0325(15) Uani 1 1 d . .
H36A H 0.350069 0.507342 0.186010 0.049 Uiso 1 1 calc R U
H36B H 0.475877 0.519065 0.115987 0.049 Uiso 1 1 calc R U
H36C H 0.392791 0.625457 0.159972 0.049 Uiso 1 1 calc R U
C37 C 0.6857(6) 0.5915(5) 0.3438(4) 0.0218(11) Uani 1 1 d . .
H37 H 0.687352 0.525114 0.382749 0.026 Uiso 1 1 calc R U
C38 C 0.7776(6) 0.6489(5) 0.3106(4) 0.0230(12) Uani 1 1 d . .
H38 H 0.857073 0.630399 0.321545 0.028 Uiso 1 1 calc R U
C39 C 0.6172(5) 0.7395(5) 0.2565(3) 0.0166(10) Uani 1 1 d . .
C40 C 0.0686(7) 0.6632(6) 0.8042(4) 0.0298(13) Uani 1 1 d . .
C41 C -0.1809(11) 0.7700(9) 0.5951(6) 0.054(2) Uani 1 1 d . .
N1 N 0.7342(5) 0.7407(4) 0.2573(3) 0.0181(9) Uani 1 1 d . .
N2 N 0.5875(5) 0.6488(4) 0.3094(3) 0.0181(9) Uani 1 1 d . .
N3 N -0.0769(7) 0.7970(7) 0.7085(5) 0.0446(17) Uani 1 1 d . .
O1 O 0.4007(5) 0.9429(5) 0.2703(3) 0.0329(11) Uani 1 1 d . .
O2 O -0.3048(6) 0.8218(6) 0.7392(4) 0.0488(15) Uani 1 1 d . .
O3 O -0.1778(5) 0.6330(5) 0.7275(3) 0.0360(11) Uani 1 1 d . .
O4 O 0.0893(7) 0.6317(8) 0.6569(5) 0.062(2) Uani 1 1 d . .
O5 O 0.1488(7) 0.7996(7) 0.6765(4) 0.0534(17) Uani 1 1 d . .
F1 F -0.1853(9) 0.8768(6) 0.5681(5) 0.080(2) Uani 1 1 d . .
F2 F -0.2720(8) 0.7396(6) 0.5838(4) 0.070(2) Uani 1 1 d . .
F3 F -0.0801(7) 0.7143(7) 0.5526(5) 0.077(2) Uani 1 1 d . .
F4 F 0.1766(5) 0.5940(6) 0.8011(4) 0.0618(17) Uani 1 1 d . .
F5 F -0.0177(5) 0.6048(5) 0.8400(3) 0.0511(14) Uani 1 1 d . .
F6 F 0.0535(9) 0.7401(6) 0.8479(4) 0.079(2) Uani 1 1 d . .
S1 S 0.06119(17) 0.7286(2) 0.70070(13) 0.0461(6) Uani 1 1 d . .
S2 S -0.18945(19) 0.74676(17) 0.70441(12) 0.0360(4) Uani 1 1 d . .
Au1 Au 0.50803(2) 0.83733(2) 0.17821(2) 0.01821(8) Uani 1 1 d . .

loop_
_atom_site_aniso_label
_atom_site_aniso_U_11
_atom_site_aniso_U_22
_atom_site_aniso_U_33
_atom_site_aniso_U_23
_atom_site_aniso_U_13
_atom_site_aniso_U_12
C1 0.022(3) 0.026(3) 0.021(3) 0.005(2) -0.011(2) -0.008(2)
C2 0.024(3) 0.027(3) 0.031(3) 0.005(3) -0.009(3) -0.006(2)
C3 0.026(3) 0.039(4) 0.039(4) 0.017(3) -0.014(3) -0.008(3)
C4 0.033(3) 0.041(4) 0.038(4) 0.014(3) -0.023(3) -0.012(3)
C5 0.042(4) 0.051(5) 0.028(3) 0.007(3) -0.021(3) -0.017(4)
C6 0.030(3) 0.038(4) 0.022(3) 0.003(3) -0.014(3) -0.012(3)
C7 0.032(3) 0.038(4) 0.021(3) -0.007(3) -0.010(3) -0.008(3)
C8 0.049(5) 0.071(6) 0.039(4) -0.028(4) -0.022(4) 0.000(4)
C9 0.055(5) 0.078(7) 0.054(6) -0.049(6) -0.013(5) 0.000(5)
C10 0.039(4) 0.051(5) 0.043(4) -0.031(4) -0.009(3) 0.007(4)
C11 0.026(3) 0.031(3) 0.029(3) -0.015(3) -0.008(2) 0.001(2)
C12 0.024(3) 0.027(3) 0.018(3) -0.005(2) -0.005(2) -0.006(2)
C13 0.049(4) 0.030(4) 0.029(3) -0.008(3) -0.019(3) -0.008(3)
C14 0.043(4) 0.019(3) 0.048(4) -0.009(3) -0.011(3) -0.003(3)
C15 0.032(3) 0.019(3) 0.029(3) -0.005(2) -0.011(3) -0.004(2)
C16 0.028(3) 0.018(3) 0.027(3) -0.001(2) -0.012(2) -0.006(2)
C17 0.040(4) 0.023(3) 0.040(4) -0.003(3) -0.016(3) -0.011(3)
C18 0.040(4) 0.027(3) 0.041(4) 0.008(3) -0.016(3) -0.018(3)
C19 0.022(3) 0.019(3) 0.023(3) -0.001(2) -0.012(2) -0.005(2)
C20 0.023(3) 0.022(3) 0.031(3) -0.002(2) -0.012(2) -0.003(2)
C21 0.026(3) 0.032(4) 0.034(3) 0.003(3) -0.011(3) -0.012(3)
C22 0.038(4) 0.042(4) 0.033(4) -0.015(3) 0.004(3) -0.002(3)
C23 0.024(3) 0.024(3) 0.039(4) -0.003(3) -0.011(3) -0.003(2)
C24 0.026(3) 0.033(4) 0.069(6) 0.001(4) -0.020(4) 0.002(3)
C25 0.019(2) 0.016(3) 0.023(3) -0.003(2) -0.008(2) -0.001(2)
C26 0.024(3) 0.020(3) 0.025(3) -0.005(2) -0.007(2) -0.003(2)
C27 0.020(3) 0.039(4) 0.046(4) -0.013(3) -0.004(3) -0.008(3)
C28 0.022(3) 0.031(3) 0.037(4) -0.012(3) -0.007(3) -0.005(2)
C29 0.019(2) 0.019(3) 0.029(3) -0.006(2) -0.010(2) -0.003(2)
C30 0.026(3) 0.032(4) 0.032(3) -0.011(3) -0.003(3) -0.004(3)
C31 0.034(3) 0.023(3) 0.022(3) -0.007(2) -0.007(2) -0.007(2)
C32 0.050(4) 0.029(4) 0.032(3) -0.002(3) -0.020(3) -0.009(3)
C33 0.048(4) 0.026(3) 0.024(3) -0.009(3) -0.007(3) -0.003(3)
C34 0.024(3) 0.022(3) 0.027(3) -0.006(2) -0.012(2) -0.005(2)
C35 0.032(3) 0.025(3) 0.034(3) -0.008(3) -0.007(3) -0.002(3)
C36 0.033(3) 0.037(4) 0.036(4) -0.007(3) -0.017(3) -0.010(3)
C37 0.025(3) 0.015(3) 0.028(3) 0.001(2) -0.014(2) -0.003(2)
C38 0.023(3) 0.019(3) 0.029(3) -0.001(2) -0.015(2) -0.001(2)
C39 0.020(2) 0.014(2) 0.018(2) -0.0066(19) -0.007(2) -0.0011(19)
C40 0.030(3) 0.030(3) 0.029(3) -0.004(3) -0.008(3) -0.007(3)
C41 0.071(7) 0.052(6) 0.043(5) -0.007(4) -0.029(5) -0.005(5)
N1 0.020(2) 0.014(2) 0.022(2) -0.0020(18) -0.0102(18) -0.0021(17)
N2 0.021(2) 0.016(2) 0.021(2) -0.0043(17) -0.0094(18) -0.0029(18)
N3 0.033(3) 0.043(4) 0.050(4) 0.005(3) -0.008(3) -0.008(3)
O1 0.035(3) 0.031(3) 0.031(3) -0.014(2) -0.016(2) 0.012(2)
O2 0.043(3) 0.048(4) 0.057(4) -0.012(3) -0.020(3) 0.000(3)
O3 0.037(3) 0.036(3) 0.037(3) -0.004(2) -0.017(2) -0.005(2)
O4 0.051(4) 0.098(6) 0.046(4) -0.028(4) -0.014(3) -0.016(4)
O5 0.051(4) 0.067(5) 0.040(3) 0.006(3) -0.003(3) -0.031(3)
F1 0.123(7) 0.061(4) 0.062(4) -0.002(3) -0.019(4) -0.041(4)
F2 0.109(6) 0.068(4) 0.063(4) 0.004(3) -0.060(4) -0.036(4)
F3 0.077(5) 0.091(5) 0.067(4) -0.024(4) -0.038(4) 0.005(4)
F4 0.035(3) 0.079(4) 0.057(3) 0.008(3) -0.021(2) 0.008(3)
F5 0.048(3) 0.064(4) 0.044(3) 0.022(3) -0.022(2) -0.029(3)
F6 0.149(7) 0.058(4) 0.038(3) -0.017(3) -0.008(4) -0.046(4)
S1 0.0218(8) 0.0697(15) 0.0340(10) 0.0150(10) -0.0052(7) -0.0091(8)
S2 0.0362(9) 0.0360(10) 0.0370(9) -0.0074(8) -0.0131(8) -0.0039(7)
Au1 0.01879(12) 0.01796(13) 0.01831(12) -0.00295(8) -0.00795(8) -0.00085(8)

loop_
_atom_type_symbol
_atom_type_description
_atom_type_scat_dispersion_real
_atom_type_scat_dispersion_imag
_atom_type_scat_source
C C 0.0033 0.0016 'International Tables Vol C Tables 4.2.6.8 and 6.1.1.4'
H H 0.0000 0.0000 'International Tables Vol C Tables 4.2.6.8 and 6.1.1.4'
N N 0.0061 0.0033 'International Tables Vol C Tables 4.2.6.8 and 6.1.1.4'
O O 0.0106 0.0060 'International Tables Vol C Tables 4.2.6.8 and 6.1.1.4'
F F 0.0171 0.0103 'International Tables Vol C Tables 4.2.6.8 and 6.1.1.4'
S S 0.1246 0.1234 'International Tables Vol C Tables 4.2.6.8 and 6.1.1.4'
Au Au -2.0133 8.8022 'International Tables Vol C Tables 4.2.6.8 and 6.1.1.4'

loop_
_geom_angle_atom_site_label_1
_geom_angle_atom_site_label_2
_geom_angle_atom_site_label_3
_geom_angle
C2 C1 C6 120.0(6)
C2 C1 Au1 125.8(5)
C6 C1 Au1 114.2(5)
C1 C2 C3 119.3(7)
C1 C2 H2 120.4
C3 C2 H2 120.4
C4 C3 C2 120.8(8)
C4 C3 H3 119.6
C2 C3 H3 119.6
C3 C4 C5 120.6(7)
C3 C4 H4 119.7
C5 C4 H4 119.7
C4 C5 C6 119.7(8)
C4 C5 H5 120.1
C6 C5 H5 120.1
C1 C6 C5 119.6(7)
C1 C6 C7 114.6(6)
C5 C6 C7 125.8(7)
C8 C7 C12 119.2(7)
C8 C7 C6 125.7(7)
C12 C7 C6 115.1(6)
C9 C8 C7 120.0(8)
C9 C8 H8 120.0
C7 C8 H8 120.0
C10 C9 C8 120.2(8)
C10 C9 H9 119.9
C8 C9 H9 119.9
C9 C10 C11 120.9(8)
C9 C10 H10 119.6
C11 C10 H10 119.6
C12 C11 C10 118.9(7)
C12 C11 H11 120.5
C10 C11 H11 120.5
C11 C12 C7 120.7(6)
C11 C12 Au1 124.7(5)
C7 C12 Au1 114.6(5)
C15 C13 H13A 109.5
C15 C13 H13B 109.5
H13A C13 H13B 109.5
C15 C13 H13C 109.5
H13A C13 H13C 109.5
H13B C13 H13C 109.5
C15 C14 H14A 109.5
C15 C14 H14B 109.5
H14A C14 H14B 109.5
C15 C14 H14C 109.5
H14A C14 H14C 109.5
H14B C14 H14C 109.5
C16 C15 C14 113.4(6)
C16 C15 C13 110.5(6)
C14 C15 C13 109.3(6)
C16 C15 H15 107.8
C14 C15 H15 107.8
C13 C15 H15 107.8
C17 C16 C19 116.7(6)
C17 C16 C15 120.8(6)
C19 C16 C15 122.2(6)
C18 C17 C16 121.0(7)
C18 C17 H17 119.5
C16 C17 H17 119.5
C21 C18 C17 120.8(7)
C21 C18 H18 119.6
C17 C18 H18 119.6
C20 C19 C16 122.7(6)
C20 C19 N1 119.5(5)
C16 C19 N1 117.6(5)
C19 C20 C21 117.4(6)
C19 C20 C23 123.9(6)
C21 C20 C23 118.6(6)
C18 C21 C20 121.2(7)
C18 C21 H21 119.4
C20 C21 H21 119.4
C23 C22 H22A 109.5
C23 C22 H22B 109.5
H22A C22 H22B 109.5
C23 C22 H22C 109.5
H22A C22 H22C 109.5
H22B C22 H22C 109.5
C20 C23 C22 111.7(6)
C20 C23 C24 110.3(6)
C22 C23 C24 110.0(7)
C20 C23 H23 108.3
C22 C23 H23 108.3
C24 C23 H23 108.3
C23 C24 H24A 109.5
C23 C24 H24B 109.5
H24A C24 H24B 109.5
C23 C24 H24C 109.5
H24A C24 H24C 109.5
H24B C24 H24C 109.5
C29 C25 C26 123.4(6)
C29 C25 N2 120.6(5)
C26 C25 N2 115.9(5)
C30 C26 C25 117.2(6)
C30 C26 C31 119.7(6)
C25 C26 C31 123.1(6)
C28 C27 C30 120.5(7)
C28 C27 H27 119.7
C30 C27 H27 119.7
C27 C28 C29 121.8(6)
C27 C28 H28 119.1
C29 C28 H28 119.1
C25 C29 C28 116.8(6)
C25 C29 C34 123.7(5)
C28 C29 C34 119.6(6)
C26 C30 C27 120.3(6)
C26 C30 H30 119.9
C27 C30 H30 119.9
C26 C31 C32 110.5(6)
C26 C31 C33 112.3(6)
C32 C31 C33 109.8(6)
C26 C31 H31 108.0
C32 C31 H31 108.0
C33 C31 H31 108.0
C31 C32 H32A 109.5
C31 C32 H32B 109.5
H32A C32 H32B 109.5
C31 C32 H32C 109.5
H32A C32 H32C 109.5
H32B C32 H32C 109.5
C31 C33 H33A 109.5
C31 C33 H33B 109.5
H33A C33 H33B 109.5
C31 C33 H33C 109.5
H33A C33 H33C 109.5
H33B C33 H33C 109.5
C29 C34 C36 110.9(5)
C29 C34 C35 111.7(6)
C36 C34 C35 109.8(5)
C29 C34 H34 108.1
C36 C34 H34 108.1
C35 C34 H34 108.1
C34 C35 H35A 109.5
C34 C35 H35B 109.5
H35A C35 H35B 109.5
C34 C35 H35C 109.5
H35A C35 H35C 109.5
H35B C35 H35C 109.5
C34 C36 H36A 109.5
C34 C36 H36B 109.5
H36A C36 H36B 109.5
C34 C36 H36C 109.5
H36A C36 H36C 109.5
H36B C36 H36C 109.5
C38 C37 N2 106.4(5)
C38 C37 H37 126.8
N2 C37 H37 126.8
C37 C38 N1 107.1(5)
C37 C38 H38 126.5
N1 C38 H38 126.5
N2 C39 N1 105.6(5)
N2 C39 Au1 123.8(4)
N1 C39 Au1 129.9(4)
F6 C40 F4 110.2(8)
F6 C40 F5 107.8(7)
F4 C40 F5 107.4(7)
F6 C40 S1 109.9(6)
F4 C40 S1 109.2(5)
F5 C40 S1 112.3(5)
F3 C41 F2 106.7(9)
F3 C41 F1 107.6(10)
F2 C41 F1 110.4(9)
F3 C41 S2 113.4(7)
F2 C41 S2 110.4(8)
F1 C41 S2 108.3(7)
C39 N1 C38 110.1(5)
C39 N1 C19 126.6(5)
C38 N1 C19 122.9(5)
C39 N2 C37 110.8(5)
C39 N2 C25 126.6(5)
C37 N2 C25 120.9(5)
S1 N3 S2 124.9(5)
O5 S1 O4 117.6(5)
O5 S1 N3 112.6(5)
O4 S1 N3 111.5(5)
O5 S1 C40 103.9(4)
O4 S1 C40 103.8(4)
N3 S1 C40 106.0(4)
O3 S2 O2 119.2(4)
O3 S2 N3 115.6(4)
O2 S2 N3 107.2(4)
O3 S2 C41 105.1(4)
O2 S2 C41 103.9(5)
N3 S2 C41 104.1(5)
C12 Au1 C1 81.2(3)
C12 Au1 C39 94.8(2)
C1 Au1 C39 174.9(2)
C12 Au1 O1 174.2(2)
C1 Au1 O1 93.2(2)
C39 Au1 O1 90.6(2)

loop_
_geom_bond_atom_site_label_1
_geom_bond_atom_site_label_2
_geom_bond_distance
C1 C2 1.378(9)
C1 C6 1.399(10)
C1 Au1 2.044(6)
C2 C3 1.400(10)
C2 H2 0.9500
C3 C4 1.367(13)
C3 H3 0.9500
C4 C5 1.370(13)
C4 H4 0.9500
C5 C6 1.403(9)
C5 H5 0.9500
C6 C7 1.460(10)
C7 C8 1.390(11)
C7 C12 1.410(9)
C8 C9 1.382(14)
C8 H8 0.9500
C9 C10 1.382(14)
C9 H9 0.9500
C10 C11 1.392(9)
C10 H10 0.9500
C11 C12 1.379(9)
C11 H11 0.9500
C12 Au1 2.010(6)
C13 C15 1.526(10)
C13 H13A 0.9800
C13 H13B 0.9800
C13 H13C 0.9800
C14 C15 1.524(9)
C14 H14A 0.9800
C14 H14B 0.9800
C14 H14C 0.9800
C15 C16 1.512(9)
C15 H15 1.0000
C16 C17 1.402(10)
C16 C19 1.421(9)
C17 C18 1.388(12)
C17 H17 0.9500
C18 C21 1.367(11)
C18 H18 0.9500
C19 C20 1.393(9)
C19 N1 1.442(8)
C20 C21 1.406(9)
C20 C23 1.507(9)
C21 H21 0.9500
C22 C23 1.530(11)
C22 H22A 0.9800
C22 H22B 0.9800
C22 H22C 0.9800
C23 C24 1.536(10)
C23 H23 1.0000
C24 H24A 0.9800
C24 H24B 0.9800
C24 H24C 0.9800
C25 C29 1.394(8)
C25 C26 1.409(8)
C25 N2 1.458(8)
C26 C30 1.399(9)
C26 C31 1.520(9)
C27 C28 1.366(10)
C27 C30 1.402(10)
C27 H27 0.9500
C28 C29 1.399(9)
C28 H28 0.9500
C29 C34 1.506(9)
C30 H30 0.9500
C31 C32 1.522(10)
C31 C33 1.530(10)
C31 H31 1.0000
C32 H32A 0.9800
C32 H32B 0.9800
C32 H32C 0.9800
C33 H33A 0.9800
C33 H33B 0.9800
C33 H33C 0.9800
C34 C36 1.531(9)
C34 C35 1.539(9)
C34 H34 1.0000
C35 H35A 0.9800
C35 H35B 0.9800
C35 H35C 0.9800
C36 H36A 0.9800
C36 H36B 0.9800
C36 H36C 0.9800
C37 C38 1.346(9)
C37 N2 1.396(7)
C37 H37 0.9500
C38 N1 1.394(8)
C38 H38 0.9500
C39 N2 1.344(8)
C39 N1 1.355(7)
C39 Au1 2.112(6)
C40 F6 1.291(9)
C40 F4 1.303(9)
C40 F5 1.308(9)
C40 S1 1.832(8)
C41 F3 1.281(13)
C41 F2 1.285(13)
C41 F1 1.303(13)
C41 S2 1.842(10)
N3 S1 1.570(8)
N3 S2 1.606(8)
O1 Au1 2.157(5)
O2 S2 1.446(7)
O3 S2 1.366(6)
O4 S1 1.473(8)
O5 S1 1.423(7)
